data_7051971
loop_
_publ_author_name
'Santra, Ramkinkar'
'Ghosh, Nayan'
'Biradha, Kumar'

_publ_section_title
;
 Crystal engineering with acid and pyridine heteromeric synthon:
 neutral and ionic co-crystals
;
_journal_issue 10
_journal_name_full 'New Journal of Chemistry'
_journal_page_first 1673
_journal_paper_doi 10.1039/b803280g
_journal_volume 32
_journal_year 2008
_chemical_formula_sum 'C27 H22 N2 O7'
_chemical_formula_weight 486.41
_chemical_name_systematic
;
?
;
_space_group_IT_number 14
_symmetry_cell_setting monoclinic
_symmetry_space_group_name_Hall '-P 2ybc'
_symmetry_space_group_name_H-M 'P 1 21/c 1'
_atom_sites_solution_hydrogens geom
_atom_sites_solution_primary direct
_atom_sites_solution_secondary difmap
_audit_creation_method SHELXL-97
_cell_angle_alpha 90.00
_cell_angle_beta 98.1380(10)
_cell_angle_gamma 90.00
_cell_formula_units_Z 4
_cell_length_a 19.1296(7)
_cell_length_b 7.7639(3)
_cell_length_c 15.7687(6)
_cell_measurement_reflns_used 6721
_cell_measurement_temperature 293(2)
_cell_measurement_theta_max 30.13
_cell_measurement_theta_min 2.15
_cell_volume 2318.39(15)
_computing_structure_refinement 'SHELXL-97 (Sheldrick, 1997)'
_computing_structure_solution 'SHELXS-97 (Sheldrick, 1990)'
_diffrn_ambient_temperature 293(2)
_diffrn_measured_fraction_theta_full 0.984
_diffrn_measured_fraction_theta_max 0.984
_diffrn_measurement_device_type 'Bruker-APEX-2 CCD area detector'
_diffrn_measurement_method hemisphere
_diffrn_radiation_monochromator graphite
_diffrn_radiation_source 'fine-focus sealed tube'
_diffrn_radiation_type MoK\a
_diffrn_radiation_wavelength 0.71073
_diffrn_reflns_av_R_equivalents 0.0363
_diffrn_reflns_av_sigmaI/netI 0.0340
_diffrn_reflns_limit_h_max 24
_diffrn_reflns_limit_h_min -26
_diffrn_reflns_limit_k_max 10
_diffrn_reflns_limit_k_min -10
_diffrn_reflns_limit_l_max 21
_diffrn_reflns_limit_l_min -22
_diffrn_reflns_number 32922
_diffrn_reflns_theta_full 30.13
_diffrn_reflns_theta_max 30.13
_diffrn_reflns_theta_min 2.15
_exptl_absorpt_coefficient_mu 0.102
_exptl_absorpt_correction_T_max 0.95
_exptl_absorpt_correction_T_min 0.89
_exptl_absorpt_correction_type multi-scan
_exptl_absorpt_process_details SADABS
_exptl_crystal_colour yellow
_exptl_crystal_density_diffrn 1.394
_exptl_crystal_density_meas ?
_exptl_crystal_density_method .
_exptl_crystal_description 'square plates'
_exptl_crystal_F_000 1016
_exptl_crystal_size_max 0.24
_exptl_crystal_size_mid 0.19
_exptl_crystal_size_min 0.15
_refine_diff_density_max 0.267
_refine_diff_density_min -0.204
_refine_diff_density_rms 0.040
_refine_ls_extinction_method none
_refine_ls_goodness_of_fit_ref 1.022
_refine_ls_hydrogen_treatment mixed
_refine_ls_matrix_type full
_refine_ls_number_parameters 335
_refine_ls_number_reflns 6721
_refine_ls_number_restraints 0
_refine_ls_restrained_S_all 1.022
_refine_ls_R_factor_all 0.0964
_refine_ls_R_factor_gt 0.0504
_refine_ls_shift/su_max 0.000
_refine_ls_shift/su_mean 0.000
_refine_ls_structure_factor_coef Fsqd
_refine_ls_weighting_details 'calc w=1/[\s^2^(Fo^2^)+(0.1000P)^2^+0.0000P] where P=(Fo^2^+2Fc^2^)/3'
_refine_ls_weighting_scheme calc
_refine_ls_wR_factor_gt 0.1396
_refine_ls_wR_factor_ref 0.1690
_reflns_number_gt 3965
_reflns_number_total 6721
_reflns_threshold_expression >2sigma(I)
_cod_data_source_file b803280g.txt
_cod_data_source_block 3
_cod_depositor_comments
;
The following automatic conversions were performed:
'_symmetry_cell_setting' value 'Monoclinic' changed to 'monoclinic'
according to '/home/saulius/struct/CIF-dictionaries/cif_core.dic'
dictionary named 'cif_core.dic' version 2.4.1 from
2010-06-29.

'_exptl_absorpt_correction_type' value 'Multi-scan' changed
to 'multi-scan' according to
'/home/saulius/struct/CIF-dictionaries/cif_core.dic' dictionary named
'cif_core.dic' version 2.4.1 from 2010-06-29.

Automatic conversion script
Id: cif_fix_enum 1527 2010-12-29 10:47:43Z saulius 

2018-03-14
Z value and formula fixed to values more according to usual
chemical conventions.                 miguel
;
_cod_original_formula_sum 'C54 H44 N4 O14'
_cod_original_formula_weight 972.83
_cod_original_formula_units_Z 2
_cod_original_sg_symbol_H-M P2(1)/c
_cod_database_code 7051971

loop_
_symmetry_equiv_pos_as_xyz
'x, y, z'
'-x, y+1/2, -z+1/2'
'-x, -y, -z'
'x, -y-1/2, z-1/2'

loop_
_atom_site_label
_atom_site_type_symbol
_atom_site_fract_x
_atom_site_fract_y
_atom_site_fract_z
_atom_site_U_iso_or_equiv
_atom_site_adp_type
_atom_site_occupancy
_atom_site_symmetry_multiplicity
_atom_site_calc_flag
_atom_site_refinement_flags
_atom_site_disorder_assembly
_atom_site_disorder_group
C11 C 0.21738(7) 0.29869(19) 0.46251(9) 0.0415(3) Uani 1 1 d . . .
C12 C 0.27472(7) 0.2192(2) 0.43350(9) 0.0418(3) Uani 1 1 d . . .
H12 H 0.2703 0.1755 0.3781 0.050 Uiso 1 1 calc R . .
C13 C 0.33861(7) 0.2048(2) 0.48720(9) 0.0403(3) Uani 1 1 d . . .
C14 C 0.34489(7) 0.2746(2) 0.56909(9) 0.0422(3) Uani 1 1 d . . .
H14 H 0.3878 0.2670 0.6049 0.051 Uiso 1 1 calc R . .
C15 C 0.28815(7) 0.35517(19) 0.59830(9) 0.0415(3) Uani 1 1 d . . .
C16 C 0.22420(7) 0.3665(2) 0.54454(9) 0.0426(3) Uani 1 1 d . . .
H16 H 0.1858 0.4198 0.5637 0.051 Uiso 1 1 calc R . .
C17 C 0.14654(8) 0.3053(2) 0.40770(10) 0.0476(4) Uani 1 1 d . . .
C18 C 0.39957(7) 0.1078(2) 0.46027(9) 0.0446(4) Uani 1 1 d . . .
C19 C 0.29403(8) 0.4186(2) 0.68810(10) 0.0480(4) Uani 1 1 d . . .
N1A N -0.46989(7) 0.47937(19) -0.41864(9) 0.0563(4) Uani 1 1 d . . .
C1A C -0.49294(9) 0.5390(3) -0.34860(12) 0.0676(5) Uani 1 1 d . . .
H1A H -0.5344 0.6033 -0.3547 0.081 Uiso 1 1 calc R . .
C2A C -0.45832(8) 0.5098(3) -0.26814(11) 0.0623(5) Uani 1 1 d . . .
H2A H -0.4765 0.5522 -0.2206 0.075 Uiso 1 1 calc R . .
C3A C -0.39560(7) 0.4162(2) -0.25755(10) 0.0459(4) Uani 1 1 d . . .
C4A C -0.37372(9) 0.3512(3) -0.33114(11) 0.0593(5) Uani 1 1 d . . .
H4A H -0.3330 0.2847 -0.3273 0.071 Uiso 1 1 calc R . .
C5A C -0.41175(9) 0.3844(3) -0.40963(11) 0.0624(5) Uani 1 1 d . . .
H5A H -0.3963 0.3388 -0.4582 0.075 Uiso 1 1 calc R . .
C6A C -0.35802(8) 0.3852(2) -0.17181(10) 0.0469(4) Uani 1 1 d . . .
H6A H -0.3858 0.3723 -0.1283 0.056 Uiso 1 1 calc R . .
N1B N 0.02989(7) 0.27638(19) 0.22178(9) 0.0534(4) Uani 1 1 d . . .
C1B C 0.02379(9) 0.2287(2) 0.13979(12) 0.0570(4) Uani 1 1 d . . .
H1B H 0.0638 0.1876 0.1192 0.068 Uiso 1 1 calc R . .
C2B C -0.03820(8) 0.2369(2) 0.08398(11) 0.0529(4) Uani 1 1 d . . .
H2B H -0.0398 0.2004 0.0276 0.063 Uiso 1 1 calc R . .
C3B C -0.09857(8) 0.3007(2) 0.11313(10) 0.0455(4) Uani 1 1 d . . .
C4B C -0.09195(8) 0.3508(2) 0.19871(11) 0.0529(4) Uani 1 1 d . . .
H4B H -0.1308 0.3940 0.2212 0.064 Uiso 1 1 calc R . .
C5B C -0.02759(9) 0.3361(2) 0.24998(11) 0.0552(4) Uani 1 1 d . . .
H5B H -0.0243 0.3696 0.3070 0.066 Uiso 1 1 calc R . .
C6B C -0.16850(8) 0.3115(2) 0.06105(11) 0.0494(4) Uani 1 1 d . . .
H6B H -0.2065 0.3044 0.0917 0.059 Uiso 1 1 calc R . .
O1C O -0.30623(6) 0.2981(2) -0.00844(8) 0.0704(4) Uani 1 1 d . . .
C1C C -0.26356(7) 0.3315(2) -0.05617(10) 0.0459(4) Uani 1 1 d . . .
C2C C -0.28774(7) 0.3730(2) -0.14840(10) 0.0435(3) Uani 1 1 d . . .
C3C C -0.23345(8) 0.4039(2) -0.20724(10) 0.0520(4) Uani 1 1 d . . .
H3C1 H -0.2521 0.4858 -0.2512 0.062 Uiso 1 1 calc . . .
H3C2 H -0.2243 0.2967 -0.2353 0.062 Uiso 1 1 calc . . .
C4C C -0.16485(8) 0.4725(2) -0.15952(11) 0.0555(4) Uani 1 1 d . . .
H4C1 H -0.1729 0.5856 -0.1366 0.067 Uiso 1 1 calc . . .
H4C2 H -0.1306 0.4847 -0.1990 0.067 Uiso 1 1 calc . . .
C5C C -0.13527(8) 0.3538(2) -0.08693(11) 0.0554(4) Uani 1 1 d . . .
H5C1 H -0.1250 0.2425 -0.1103 0.067 Uiso 1 1 calc . . .
H5C2 H -0.0913 0.4012 -0.0581 0.067 Uiso 1 1 calc . . .
C6C C -0.18564(7) 0.3300(2) -0.02308(10) 0.0445(4) Uani 1 1 d . . .
O11 O 0.09308(6) 0.3408(2) 0.43586(9) 0.0758(4) Uani 1 1 d . . .
O12 O 0.15011(6) 0.26777(19) 0.32767(8) 0.0644(4) Uani 1 1 d . . .
O13 O 0.39808(6) 0.05173(18) 0.38747(7) 0.0616(4) Uani 1 1 d . . .
O14 O 0.45168(5) 0.08669(18) 0.51977(7) 0.0617(4) Uani 1 1 d . . .
O15 O 0.24669(7) 0.48434(18) 0.71848(8) 0.0651(4) Uani 1 1 d . . .
O16 O 0.35740(7) 0.3941(2) 0.73008(8) 0.0805(5) Uani 1 1 d . . .
H12O H 0.1018(14) 0.262(3) 0.2903(17) 0.106(8) Uiso 1 1 d . . .
H16O H 0.3666(13) 0.425(3) 0.7928(18) 0.109(8) Uiso 1 1 d . . .
H1N H -0.5000 0.5000 -0.5000 0.119(12) Uiso 1 2 d S . .
H14O H 0.5000 0.0000 0.5000 0.125(13) Uiso 1 2 d S . .

loop_
_atom_site_aniso_label
_atom_site_aniso_U_11
_atom_site_aniso_U_22
_atom_site_aniso_U_33
_atom_site_aniso_U_23
_atom_site_aniso_U_13
_atom_site_aniso_U_12
C11 0.0311(7) 0.0506(8) 0.0405(8) 0.0069(6) -0.0027(6) 0.0041(6)
C12 0.0348(7) 0.0562(9) 0.0324(7) 0.0027(6) -0.0023(5) 0.0043(6)
C13 0.0325(7) 0.0548(9) 0.0319(7) 0.0033(6) -0.0013(5) 0.0061(6)
C14 0.0329(7) 0.0577(9) 0.0338(7) 0.0013(6) -0.0028(5) 0.0052(6)
C15 0.0392(7) 0.0498(8) 0.0345(7) 0.0024(6) 0.0019(6) 0.0033(6)
C16 0.0354(7) 0.0501(8) 0.0421(8) 0.0049(6) 0.0045(6) 0.0075(6)
C17 0.0331(7) 0.0608(10) 0.0459(9) 0.0077(7) -0.0046(6) 0.0050(6)
C18 0.0333(7) 0.0680(10) 0.0305(7) 0.0026(7) -0.0018(5) 0.0072(6)
C19 0.0451(8) 0.0599(10) 0.0387(8) -0.0019(7) 0.0054(6) 0.0024(7)
N1A 0.0412(7) 0.0785(10) 0.0459(8) -0.0027(7) -0.0053(6) 0.0071(6)
C1A 0.0424(9) 0.0963(15) 0.0597(11) -0.0110(10) -0.0081(8) 0.0228(9)
C2A 0.0393(8) 0.0947(14) 0.0509(10) -0.0153(9) -0.0004(7) 0.0148(8)
C3A 0.0327(7) 0.0575(10) 0.0453(8) -0.0043(7) -0.0023(6) -0.0015(6)
C4A 0.0437(9) 0.0811(12) 0.0495(9) -0.0108(9) -0.0052(7) 0.0186(8)
C5A 0.0479(9) 0.0922(13) 0.0445(9) -0.0136(9) -0.0031(7) 0.0147(9)
C6A 0.0373(7) 0.0601(10) 0.0420(8) -0.0044(7) 0.0015(6) -0.0021(7)
N1B 0.0376(7) 0.0693(9) 0.0496(8) 0.0081(7) -0.0067(6) -0.0028(6)
C1B 0.0349(8) 0.0765(12) 0.0578(11) 0.0027(9) 0.0006(7) 0.0068(7)
C2B 0.0409(8) 0.0712(11) 0.0448(9) -0.0020(8) -0.0004(7) 0.0042(7)
C3B 0.0347(7) 0.0557(9) 0.0438(8) 0.0070(7) -0.0022(6) -0.0023(6)
C4B 0.0386(8) 0.0733(11) 0.0464(9) 0.0057(8) 0.0044(7) 0.0014(7)
C5B 0.0486(9) 0.0743(12) 0.0399(8) 0.0045(8) -0.0039(7) -0.0056(8)
C6B 0.0321(7) 0.0675(10) 0.0475(9) 0.0043(7) 0.0020(6) -0.0004(7)
O1C 0.0354(6) 0.1212(12) 0.0543(7) 0.0236(7) 0.0049(5) -0.0040(6)
C1C 0.0315(7) 0.0585(9) 0.0467(9) 0.0049(7) 0.0021(6) -0.0007(6)
C2C 0.0353(7) 0.0522(9) 0.0417(8) -0.0014(6) 0.0003(6) -0.0015(6)
C3C 0.0399(8) 0.0695(11) 0.0458(9) 0.0076(8) 0.0032(6) -0.0005(7)
C4C 0.0411(8) 0.0718(11) 0.0539(10) 0.0093(8) 0.0075(7) -0.0084(7)
C5C 0.0331(7) 0.0810(12) 0.0515(10) 0.0065(8) 0.0037(7) -0.0026(7)
C6C 0.0327(7) 0.0552(9) 0.0439(8) 0.0036(7) -0.0003(6) -0.0002(6)
O11 0.0361(6) 0.1224(12) 0.0662(9) -0.0063(8) -0.0021(6) 0.0195(7)
O12 0.0374(6) 0.1076(11) 0.0436(7) 0.0021(6) -0.0097(5) 0.0081(6)
O13 0.0539(7) 0.0981(10) 0.0308(6) -0.0050(6) -0.0012(5) 0.0249(6)
O14 0.0352(6) 0.1072(10) 0.0392(6) -0.0112(6) -0.0070(4) 0.0242(6)
O15 0.0611(7) 0.0854(9) 0.0504(7) -0.0108(6) 0.0137(6) 0.0134(6)
O16 0.0559(7) 0.1434(14) 0.0384(7) -0.0258(8) -0.0066(6) 0.0218(8)

loop_
_atom_type_symbol
_atom_type_description
_atom_type_scat_dispersion_real
_atom_type_scat_dispersion_imag
_atom_type_scat_source
C C 0.0033 0.0016 'International Tables Vol C Tables 4.2.6.8 and 6.1.1.4'
H H 0.0000 0.0000 'International Tables Vol C Tables 4.2.6.8 and 6.1.1.4'
N N 0.0061 0.0033 'International Tables Vol C Tables 4.2.6.8 and 6.1.1.4'
O O 0.0106 0.0060 'International Tables Vol C Tables 4.2.6.8 and 6.1.1.4'

loop_
_geom_angle_atom_site_label_1
_geom_angle_atom_site_label_2
_geom_angle_atom_site_label_3
_geom_angle
_geom_angle_site_symmetry_1
_geom_angle_site_symmetry_3
_geom_angle_publ_flag
C16 C11 C12 120.08(13) . . ?
C16 C11 C17 118.85(13) . . ?
C12 C11 C17 121.01(14) . . ?
C13 C12 C11 120.10(14) . . ?
C12 C13 C14 119.22(13) . . ?
C12 C13 C18 121.33(13) . . ?
C14 C13 C18 119.37(12) . . ?
C15 C14 C13 121.03(13) . . ?
C14 C15 C16 119.27(13) . . ?
C14 C15 C19 120.53(13) . . ?
C16 C15 C19 120.08(13) . . ?
C11 C16 C15 120.28(13) . . ?
O11 C17 O12 124.82(14) . . ?
O11 C17 C11 122.71(15) . . ?
O12 C17 C11 112.46(13) . . ?
O13 C18 O14 123.69(14) . . ?
O13 C18 C13 121.89(12) . . ?
O14 C18 C13 114.40(13) . . ?
O15 C19 O16 123.92(15) . . ?
O15 C19 C15 124.21(14) . . ?
O16 C19 C15 111.87(13) . . ?
C5A N1A C1A 118.48(15) . . ?
N1A C1A C2A 122.70(16) . . ?
C1A C2A C3A 119.67(16) . . ?
C4A C3A C2A 116.58(15) . . ?
C4A C3A C6A 123.33(14) . . ?
C2A C3A C6A 120.04(15) . . ?
C5A C4A C3A 120.33(15) . . ?
N1A C5A C4A 122.17(16) . . ?
C2C C6A C3A 127.43(15) . . ?
C5B N1B C1B 117.31(14) . . ?
N1B C1B C2B 123.84(16) . . ?
C1B C2B C3B 119.05(16) . . ?
C4B C3B C2B 116.95(14) . . ?
C4B C3B C6B 118.42(14) . . ?
C2B C3B C6B 124.58(15) . . ?
C5B C4B C3B 119.74(16) . . ?
N1B C5B C4B 123.10(16) . . ?
C6C C6B C3B 129.84(15) . . ?
O1C C1C C2C 120.38(13) . . ?
O1C C1C C6C 120.15(14) . . ?
C2C C1C C6C 119.47(13) . . ?
C6A C2C C1C 116.14(14) . . ?
C6A C2C C3C 124.66(14) . . ?
C1C C2C C3C 119.16(12) . . ?
C2C C3C C4C 112.00(13) . . ?
C3C C4C C5C 111.47(14) . . ?
C6C C5C C4C 112.03(13) . . ?
C6B C6C C5C 126.32(13) . . ?
C6B C6C C1C 116.01(14) . . ?
C5C C6C C1C 117.65(13) . . ?

loop_
_geom_bond_atom_site_label_1
_geom_bond_atom_site_label_2
_geom_bond_distance
_geom_bond_site_symmetry_2
_geom_bond_publ_flag
C11 C16 1.385(2) . ?
C11 C12 1.391(2) . ?
C11 C17 1.5014(18) . ?
C12 C13 1.3893(18) . ?
C13 C14 1.390(2) . ?
C13 C18 1.500(2) . ?
C14 C15 1.387(2) . ?
C15 C16 1.3889(19) . ?
C15 C19 1.488(2) . ?
C17 O11 1.2032(19) . ?
C17 O12 1.306(2) . ?
C18 O13 1.2242(18) . ?
C18 O14 1.2791(16) . ?
C19 O15 1.1971(19) . ?
C19 O16 1.3103(19) . ?
N1A C5A 1.325(2) . ?
N1A C1A 1.329(2) . ?
C1A C2A 1.364(3) . ?
C2A C3A 1.392(2) . ?
C3A C4A 1.383(2) . ?
C3A C6A 1.459(2) . ?
C4A C5A 1.368(2) . ?
C6A C2C 1.346(2) . ?
N1B C5B 1.327(2) . ?
N1B C1B 1.334(2) . ?
C1B C2B 1.374(2) . ?
C2B C3B 1.393(2) . ?
C3B C4B 1.393(2) . ?
C3B C6B 1.470(2) . ?
C4B C5B 1.379(2) . ?
C6B C6C 1.329(2) . ?
O1C C1C 1.2139(19) . ?
C1C C2C 1.497(2) . ?
C1C C6C 1.5080(19) . ?
C2C C3C 1.507(2) . ?
C3C C4C 1.514(2) . ?
C4C C5C 1.515(2) . ?
C5C C6C 1.500(2) . ?
